data_4031617
loop_
_publ_author_name
'Derakhshan, S.'
'Dashjav, E.'
'Kleinke, H.'

_publ_section_title
;
 The predicted Structures of the New Pnictides HfMQ in Contrast to Zr M Q
 (M = Ti, V; Q = P, As)
;
_journal_name_full 'European Journal of Inorganic Chemistry'
_journal_page_first 1183
_journal_page_last 1189
_journal_volume 2004
_journal_year 2004
_chemical_formula_sum 'As Hf0.97 V1.03'
_chemical_name_systematic 'Hf0.97 V1.03 As'
_space_group_IT_number 62
_symmetry_space_group_name_Hall '-P 2ac 2n'
_symmetry_space_group_name_H-M 'P n m a'
_cell_angle_alpha 90
_cell_angle_beta 90
_cell_angle_gamma 90
_cell_formula_units_Z 4
_cell_length_a 6.741
_cell_length_b 3.5888
_cell_length_c 8.0733
_cell_volume 195.310
_citation_journal_id_ASTM EJICFO
_cod_data_source_file Derakhshan_EJICFO_2004_1109.cif
_cod_data_source_block As1Hf0.97V1.03
_cod_original_cell_volume 195.3101
_cod_original_formula_sum 'As1 Hf0.97 V1.03'
_cod_database_code 4031617

loop_
_symmetry_equiv_pos_as_xyz
x,y,z
-x+1/2,-y,z+1/2
x+1/2,-y+1/2,-z+1/2
-x,y+1/2,-z
-x,-y,-z
x-1/2,y,-z-1/2
-x-1/2,y-1/2,z-1/2
x,-y-1/2,z

loop_
_atom_site_label
_atom_site_type_symbol
_atom_site_fract_x
_atom_site_fract_y
_atom_site_fract_z
_atom_site_occupancy
_atom_site_U_iso_or_equiv
As1 As-3 0.2428 0.25 0.3607 1 0.0
V1 V+1 0.45642 0.25 0.66701 0.05 0.0
Hf1 Hf+1 0.45642 0.25 0.66701 0.953 0.0
Hf2 Hf+1 0.872 0.25 0.4422 0.018 0.0
V2 V+1 0.872 0.25 0.4422 0.982 0.0
